data_2012916
loop_
_publ_author_name
'Anwar Usman'
'Ibrahim Abdul Razak'
'Hoong-Kun Fun'
'Suchada Chantrapromma'
'Yan Zhang'
'Jian-Hua Xu'

_publ_section_title 11-Methyl-12a-phenyl-9a,12a-dihydrophenanthro[9',10:5,6][1,4]dioxino[2,3-<i>d</i>]thiazole
_journal_issue 9
_journal_name_full 'Acta Crystallographica Section C'
_journal_page_first o543
_journal_page_last o544
_journal_paper_doi 10.1107/S0108270102013112
_journal_volume 58
_journal_year 2002
_chemical_formula_iupac 'C24 H17 N O2 S'
_chemical_formula_moiety 'C24 H17 N O2 S'
_chemical_formula_sum 'C24 H17 N O2 S'
_chemical_formula_weight 383.45
_chemical_name_systematic
;
11-Methyl-12a-phenyl-9a,12a-dihydrophenanthro[9',10:5,6][1,4]dioxino
[2,3-d]thiazole
;
_space_group_IT_number 33
_symmetry_cell_setting orthorhombic
_symmetry_space_group_name_Hall 'P 2c -2n'
_symmetry_space_group_name_H-M 'P n a 21'
_atom_sites_solution_hydrogens geom
_atom_sites_solution_primary direct
_atom_sites_solution_secondary difmap
_audit_creation_method SHELXL-97
_cell_angle_alpha 90.00
_cell_angle_beta 90.00
_cell_angle_gamma 90.00
_cell_formula_units_Z 4
_cell_length_a 10.79990(10)
_cell_length_b 9.28510(10)
_cell_length_c 18.7949(3)
_cell_measurement_reflns_used 7025
_cell_measurement_temperature 213(2)
_cell_measurement_theta_max 28.32
_cell_measurement_theta_min 2.45
_cell_volume 1884.72(4)
_computing_cell_refinement 'SAINT (Siemens, 1996)'
_computing_data_collection 'SMART (Siemens, 1996)'
_computing_data_reduction SAINT
_computing_molecular_graphics SHELXTL
_computing_publication_material
;
SHELXTL, PARST (Nardelli, 1995) and PLATON (Spek, 1990)
;
_computing_structure_refinement SHELXTL
_computing_structure_solution 'SHELXTL (Sheldrick, 1997)'
_diffrn_ambient_temperature 213(2)
_diffrn_detector_area_resol_mean 8.33
_diffrn_measured_fraction_theta_full 0.987
_diffrn_measured_fraction_theta_max 0.987
_diffrn_measurement_device_type 'Siemens SMART CCD area-detector'
_diffrn_measurement_method \w
_diffrn_radiation_monochromator graphite
_diffrn_radiation_source 'fine-focus sealed tube'
_diffrn_radiation_type MoK\a
_diffrn_radiation_wavelength 0.71073
_diffrn_reflns_av_R_equivalents 0.0975
_diffrn_reflns_av_sigmaI/netI 0.0779
_diffrn_reflns_limit_h_max 13
_diffrn_reflns_limit_h_min -14
_diffrn_reflns_limit_k_max 12
_diffrn_reflns_limit_k_min -10
_diffrn_reflns_limit_l_max 24
_diffrn_reflns_limit_l_min -22
_diffrn_reflns_number 10677
_diffrn_reflns_theta_full 28.29
_diffrn_reflns_theta_max 28.29
_diffrn_reflns_theta_min 2.45
_diffrn_standards_decay_% negligible
_diffrn_standards_interval_count 0
_diffrn_standards_number 0
_exptl_absorpt_coefficient_mu 0.192
_exptl_absorpt_correction_T_max 0.9590
_exptl_absorpt_correction_T_min 0.9102
_exptl_absorpt_correction_type empirical
_exptl_absorpt_process_details '(SADABS; Sheldrick, 1996)'
_exptl_crystal_colour yellow
_exptl_crystal_density_diffrn 1.351
_exptl_crystal_density_method 'not measured'
_exptl_crystal_description block
_exptl_crystal_F_000 800
_exptl_crystal_size_max 0.50
_exptl_crystal_size_mid 0.32
_exptl_crystal_size_min 0.22
_refine_diff_density_max 0.290
_refine_diff_density_min -0.407
_refine_ls_extinction_coef 0.011(2)
_refine_ls_extinction_expression Fc^*^=kFc[1+0.001xFc^2^\l^3^/sin(2\q)]^-1/4^
_refine_ls_extinction_method SHELXTL
_refine_ls_goodness_of_fit_ref 0.996
_refine_ls_hydrogen_treatment constr
_refine_ls_matrix_type full
_refine_ls_number_parameters 255
_refine_ls_number_reflns 2375
_refine_ls_number_restraints 1
_refine_ls_restrained_S_all 0.996
_refine_ls_R_factor_all 0.0606
_refine_ls_R_factor_gt 0.0494
_refine_ls_shift/su_max <0.001
_refine_ls_shift/su_mean 0.000
_refine_ls_structure_factor_coef Fsqd
_refine_ls_weighting_details 'calc w = 1/[\s^2^(Fo^2^)+(0.074P)^2^] where P = (Fo^2^+2Fc^2^)/3'
_refine_ls_weighting_scheme calc
_refine_ls_wR_factor_gt 0.1146
_refine_ls_wR_factor_ref 0.1301
_reflns_number_gt 1924
_reflns_number_total 2375
_reflns_threshold_expression I>2\s(I)
_cod_data_source_file av1114.cif
_cod_data_source_block I
_cod_depositor_comments
;
The following automatic conversions were performed:
'_symmetry_cell_setting' value 'Orthorhombic' changed to 'orthorhombic'
according to '/home/saulius/struct/CIF-dictionaries/cif_core.dic'
dictionary named 'cif_core.dic' version 2.4.1 from 2010-06-29.

Automatic conversion script
Id: cif_fix_enum 1527 2010-12-29 10:47:43Z saulius 

The following automatic conversions were performed:

'_symmetry_cell_setting' value 'Orthorhombic' changed to
'orthorhombic' according to
/home/saulius/struct/CIF-dictionaries/cif_core.dic dictionary named
'cif_core.dic' version 2.4.1 from 2010-06-29.

Automatic conversion script
Id: cif_fix_values 1715 2011-07-08 13:25:40Z adriana 
;
_cod_database_code 2012916
_cod_database_fobs_code 2012916

loop_
_symmetry_equiv_pos_as_xyz
'x, y, z'
'-x, -y, z+1/2'
'x+1/2, -y+1/2, z'
'-x+1/2, y+1/2, z+1/2'

loop_
_atom_site_label
_atom_site_fract_x
_atom_site_fract_y
_atom_site_fract_z
_atom_site_U_iso_or_equiv
_atom_site_adp_type
_atom_site_calc_flag
_atom_site_refinement_flags
_atom_site_occupancy
_atom_site_disorder_assembly
_atom_site_disorder_group
_atom_site_type_symbol
S1 0.37224(9) 0.59958(10) 0.00909(5) 0.0343(3) Uani d . 1 . . S
O1 0.4913(2) 0.8164(2) 0.17363(13) 0.0248(5) Uani d . 1 . . O
O2 0.3769(2) 0.5527(3) 0.14726(14) 0.0318(6) Uani d . 1 . . O
N1 0.5567(2) 0.7521(3) 0.05771(16) 0.0251(6) Uani d . 1 . . N
C1 0.5283(3) 0.6917(4) 0.20767(17) 0.0220(7) Uani d . 1 . . C
C2 0.6277(3) 0.7046(4) 0.25853(17) 0.0229(7) Uani d . 1 . . C
C3 0.6890(3) 0.8373(4) 0.26976(18) 0.0279(7) Uani d . 1 . . C
H3 0.6668 0.9176 0.2431 0.033 Uiso calc R 1 . . H
C4 0.7790(4) 0.8478(5) 0.3187(2) 0.0352(9) Uani d . 1 . . C
H4 0.8160 0.9364 0.3276 0.042 Uiso calc R 1 . . H
C5 0.8170(4) 0.7265(5) 0.3561(2) 0.0415(10) Uani d . 1 . . C
H5 0.8803 0.7350 0.3894 0.050 Uiso calc R 1 . . H
C6 0.7637(4) 0.5959(4) 0.3451(2) 0.0339(8) Uani d . 1 . . C
H6 0.7918 0.5161 0.3703 0.041 Uiso calc R 1 . . H
C7 0.6668(3) 0.5803(4) 0.29613(18) 0.0271(7) Uani d . 1 . . C
C8 0.6022(4) 0.4443(4) 0.28271(18) 0.0292(8) Uani d . 1 . . C
C9 0.6367(4) 0.3156(4) 0.3191(2) 0.0395(10) Uani d . 1 . . C
H9 0.7026 0.3158 0.3510 0.047 Uiso calc R 1 . . H
C10 0.5694(5) 0.1884(4) 0.3062(2) 0.0431(11) Uani d . 1 . . C
H10 0.5868 0.1064 0.3328 0.052 Uiso calc R 1 . . H
C11 0.4802(4) 0.1827(4) 0.2559(2) 0.0414(10) Uani d . 1 . . C
H11 0.4401 0.0961 0.2466 0.050 Uiso calc R 1 . . H
C12 0.4486(4) 0.3048(4) 0.2186(2) 0.0347(9) Uani d . 1 . . C
H12 0.3870 0.2998 0.1840 0.042 Uiso calc R 1 . . H
C13 0.5075(3) 0.4359(4) 0.23166(17) 0.0251(7) Uani d . 1 . . C
C14 0.4737(3) 0.5649(4) 0.19417(18) 0.0236(7) Uani d . 1 . . C
C15 0.3544(3) 0.6689(4) 0.09831(18) 0.0243(7) Uani d . 1 . . C
H15 0.2710 0.7080 0.1051 0.029 Uiso calc R 1 . . H
C16 0.4528(3) 0.7915(4) 0.10186(18) 0.0229(7) Uani d . 1 . . C
C17 0.5272(3) 0.6637(4) 0.0092(2) 0.0284(7) Uani d . 1 . . C
C18 0.3964(3) 0.9342(4) 0.07739(18) 0.0245(7) Uani d . 1 . . C
C19 0.2938(3) 0.9918(4) 0.1142(2) 0.0284(7) Uani d . 1 . . C
H19 0.2604 0.9418 0.1525 0.034 Uiso calc R 1 . . H
C20 0.2429(4) 1.1205(4) 0.0939(2) 0.0317(8) Uani d . 1 . . C
H20 0.1774 1.1583 0.1200 0.038 Uiso calc R 1 . . H
C21 0.2860(4) 1.1947(4) 0.0363(2) 0.0383(9) Uani d . 1 . . C
H21 0.2485 1.2801 0.0220 0.046 Uiso calc R 1 . . H
C22 0.3878(5) 1.1394(5) -0.0009(3) 0.0510(12) Uani d . 1 . . C
H22 0.4199 1.1907 -0.0392 0.061 Uiso calc R 1 . . H
C23 0.4418(4) 1.0094(4) 0.0184(2) 0.0387(9) Uani d . 1 . . C
H23 0.5078 0.9726 -0.0077 0.046 Uiso calc R 1 . . H
C24 0.6128(4) 0.6123(5) -0.0483(2) 0.0426(10) Uani d . 1 . . C
H24A 0.6145 0.5090 -0.0485 0.064 Uiso calc R 1 . . H
H24B 0.6947 0.6485 -0.0395 0.064 Uiso calc R 1 . . H
H24C 0.5840 0.6466 -0.0935 0.064 Uiso calc R 1 . . H

loop_
_atom_site_aniso_label
_atom_site_aniso_U_11
_atom_site_aniso_U_22
_atom_site_aniso_U_33
_atom_site_aniso_U_12
_atom_site_aniso_U_13
_atom_site_aniso_U_23
S1 0.0403(5) 0.0370(5) 0.0257(4) -0.0108(4) -0.0081(4) -0.0035(4)
O1 0.0260(12) 0.0252(12) 0.0230(11) 0.0004(9) -0.0058(10) -0.0015(10)
O2 0.0382(15) 0.0264(13) 0.0307(13) -0.0098(11) -0.0134(11) 0.0079(11)
N1 0.0168(12) 0.0337(16) 0.0249(14) 0.0026(12) -0.0023(11) -0.0018(12)
C1 0.0217(16) 0.0246(17) 0.0198(16) 0.0021(13) -0.0018(12) -0.0001(13)
C2 0.0236(16) 0.0287(17) 0.0163(15) 0.0020(13) 0.0010(13) -0.0042(13)
C3 0.0280(18) 0.0366(18) 0.0191(16) -0.0023(15) 0.0009(13) -0.0065(14)
C4 0.0270(18) 0.050(2) 0.0282(18) -0.0100(17) -0.0049(15) -0.0067(17)
C5 0.037(2) 0.062(3) 0.0250(19) 0.002(2) -0.0090(17) -0.0078(19)
C6 0.0242(18) 0.053(2) 0.0247(17) 0.0064(16) -0.0036(14) -0.0005(18)
C7 0.0325(19) 0.0349(18) 0.0139(14) 0.0069(14) 0.0018(13) -0.0026(14)
C8 0.038(2) 0.0299(18) 0.0198(16) 0.0104(15) 0.0007(14) -0.0008(14)
C9 0.065(3) 0.032(2) 0.0216(18) 0.0196(19) -0.0002(18) 0.0001(15)
C10 0.067(3) 0.029(2) 0.034(2) 0.0146(19) 0.008(2) 0.0032(17)
C11 0.056(3) 0.026(2) 0.042(2) -0.0007(17) 0.005(2) 0.0028(17)
C12 0.042(2) 0.029(2) 0.0322(19) -0.0009(16) -0.0010(17) 0.0005(15)
C13 0.0268(18) 0.0288(18) 0.0199(16) 0.0028(13) 0.0018(13) -0.0001(13)
C14 0.0190(15) 0.0297(17) 0.0220(16) 0.0002(13) -0.0010(12) 0.0007(13)
C15 0.0285(17) 0.0218(16) 0.0226(17) -0.0013(13) -0.0043(13) 0.0028(14)
C16 0.0193(15) 0.0276(17) 0.0216(16) -0.0040(12) -0.0024(13) 0.0006(13)
C17 0.0259(17) 0.0327(17) 0.0265(16) 0.0064(13) -0.0017(15) 0.0006(16)
C18 0.0250(16) 0.0267(18) 0.0218(16) -0.0057(14) -0.0059(13) 0.0024(13)
C19 0.0264(18) 0.0298(18) 0.0289(17) -0.0022(14) 0.0025(14) 0.0039(15)
C20 0.0260(18) 0.0305(19) 0.038(2) 0.0038(14) 0.0016(15) -0.0009(16)
C21 0.033(2) 0.032(2) 0.050(2) -0.0010(16) -0.0040(18) 0.0111(17)
C22 0.057(3) 0.044(2) 0.052(3) -0.001(2) 0.007(2) 0.025(2)
C23 0.032(2) 0.041(2) 0.043(2) 0.0022(15) 0.0158(18) 0.0143(19)
C24 0.049(3) 0.051(3) 0.027(2) 0.0151(19) 0.0012(18) -0.0023(18)

loop_
_atom_type_symbol
_atom_type_description
_atom_type_scat_dispersion_real
_atom_type_scat_dispersion_imag
_atom_type_scat_source
C C 0.0033 0.0000 'International Tables Vol C Tables 4.2.6.8 and 6.1.1.4'
H H 0.0000 0.0000 'International Tables Vol C Tables 4.2.6.8 and 6.1.1.4'
N N 0.0061 0.0000 'International Tables Vol C Tables 4.2.6.8 and 6.1.1.4'
O O 0.0106 0.0000 'International Tables Vol C Tables 4.2.6.8 and 6.1.1.4'
S S 0.1246 0.0000 'International Tables Vol C Tables 4.2.6.8 and 6.1.1.4'

loop_
_geom_angle_atom_site_label_1
_geom_angle_atom_site_label_2
_geom_angle_atom_site_label_3
_geom_angle
C17 S1 C15 88.85(17)
C1 O1 C16 112.7(3)
C14 O2 C15 118.5(3)
C17 N1 C16 112.4(3)
C14 C1 O1 121.4(3)
C14 C1 C2 121.7(3)
O1 C1 C2 116.9(3)
C3 C2 C7 119.7(3)
C3 C2 C1 121.3(3)
C7 C2 C1 119.0(3)
C4 C3 C2 120.3(4)
C4 C3 H3 119.8
C2 C3 H3 119.8
C3 C4 C5 120.1(4)
C3 C4 H4 119.9
C5 C4 H4 119.9
C6 C5 C4 121.4(4)
C6 C5 H5 119.3
C4 C5 H5 119.3
C5 C6 C7 120.6(4)
C5 C6 H6 119.7
C7 C6 H6 119.7
C6 C7 C2 117.8(3)
C6 C7 C8 123.9(3)
C2 C7 C8 118.3(3)
C13 C8 C9 118.1(4)
C13 C8 C7 120.8(3)
C9 C8 C7 121.0(3)
C10 C9 C8 119.0(4)
C10 C9 H9 120.5
C8 C9 H9 120.5
C11 C10 C9 121.5(4)
C11 C10 H10 119.3
C9 C10 H10 119.3
C10 C11 C12 120.1(4)
C10 C11 H11 119.9
C12 C11 H11 119.9
C11 C12 C13 121.0(4)
C11 C12 H12 119.5
C13 C12 H12 119.5
C12 C13 C8 120.1(3)
C12 C13 C14 121.7(3)
C8 C13 C14 118.3(3)
C1 C14 O2 122.0(3)
C1 C14 C13 121.9(3)
O2 C14 C13 116.1(3)
O2 C15 C16 113.9(3)
O2 C15 S1 108.0(2)
C16 C15 S1 103.1(2)
O2 C15 H15 110.5
C16 C15 H15 110.5
S1 C15 H15 110.5
O1 C16 N1 110.9(3)
O1 C16 C18 105.1(3)
N1 C16 C18 110.9(3)
O1 C16 C15 110.9(3)
N1 C16 C15 108.7(3)
C18 C16 C15 110.4(3)
N1 C17 C24 124.6(3)
N1 C17 S1 117.1(3)
C24 C17 S1 118.3(3)
C23 C18 C19 118.3(3)
C23 C18 C16 122.1(3)
C19 C18 C16 119.6(3)
C20 C19 C18 120.6(3)
C20 C19 H19 119.7
C18 C19 H19 119.7
C21 C20 C19 121.6(4)
C21 C20 H20 119.2
C19 C20 H20 119.2
C20 C21 C22 118.6(4)
C20 C21 H21 120.7
C22 C21 H21 120.7
C23 C22 C21 121.2(4)
C23 C22 H22 119.4
C21 C22 H22 119.4
C22 C23 C18 119.6(4)
C22 C23 H23 120.2
C18 C23 H23 120.2
C17 C24 H24A 109.5
C17 C24 H24B 109.5
H24A C24 H24B 109.5
C17 C24 H24C 109.5
H24A C24 H24C 109.5
H24B C24 H24C 109.5

loop_
_geom_bond_atom_site_label_1
_geom_bond_atom_site_label_2
_geom_bond_site_symmetry_2
_geom_bond_distance
_geom_bond_publ_flag
S1 C17 . 1.776(3) yes
S1 C15 . 1.806(4) yes
O1 C1 . 1.382(4) yes
O1 C16 . 1.430(4) yes
O2 C14 . 1.373(4) yes
O2 C15 . 1.438(4) yes
N1 C17 . 1.268(5) yes
N1 C16 . 1.443(4) yes
C1 C14 . 1.341(5) ?
C1 C2 . 1.442(4) ?
C2 C3 . 1.414(5) ?
C2 C7 . 1.417(5) ?
C3 C4 . 1.342(5) ?
C3 H3 . 0.9300 ?
C4 C5 . 1.390(6) ?
C4 H4 . 0.9300 ?
C5 C6 . 1.358(6) ?
C5 H5 . 0.9300 ?
C6 C7 . 1.402(5) ?
C6 H6 . 0.9300 ?
C7 C8 . 1.465(5) ?
C8 C13 . 1.404(5) ?
C8 C9 . 1.427(5) ?
C9 C10 . 1.408(7) ?
C9 H9 . 0.9300 ?
C10 C11 . 1.350(6) ?
C10 H10 . 0.9300 ?
C11 C12 . 1.377(6) ?
C11 H11 . 0.9300 ?
C12 C13 . 1.395(5) ?
C12 H12 . 0.9300 ?
C13 C14 . 1.437(5) ?
C15 C16 . 1.559(5) ?
C15 H15 . 0.9800 ?
C16 C18 . 1.529(5) ?
C17 C24 . 1.500(6) ?
C18 C23 . 1.399(5) ?
C18 C19 . 1.411(5) ?
C19 C20 . 1.370(5) ?
C19 H19 . 0.9300 ?
C20 C21 . 1.365(6) ?
C20 H20 . 0.9300 ?
C21 C22 . 1.401(6) ?
C21 H21 . 0.9300 ?
C22 C23 . 1.389(6) ?
C22 H22 . 0.9300 ?
C23 H23 . 0.9300 ?
C24 H24A . 0.9600 ?
C24 H24B . 0.9600 ?
C24 H24C . 0.9600 ?

loop_
_geom_hbond_atom_site_label_D
_geom_hbond_atom_site_label_H
_geom_hbond_atom_site_label_A
_geom_hbond_site_symmetry_A
_geom_hbond_distance_DH
_geom_hbond_distance_HA
_geom_hbond_distance_DA
_geom_hbond_angle_DHA
_geom_hbond_publ_flag
C15 H15 N1 3_465 0.98 2.51 3.385(4) 149 yes

loop_
_geom_torsion_atom_site_label_1
_geom_torsion_atom_site_label_2
_geom_torsion_atom_site_label_3
_geom_torsion_atom_site_label_4
_geom_torsion
C16 O1 C1 C14 -34.6(4)
C16 O1 C1 C2 145.8(3)
C14 C1 C2 C3 176.7(3)
O1 C1 C2 C3 -3.7(5)
C14 C1 C2 C7 -1.2(5)
O1 C1 C2 C7 178.4(3)
C7 C2 C3 C4 -3.9(5)
C1 C2 C3 C4 178.2(3)
C2 C3 C4 C5 3.4(5)
C3 C4 C5 C6 -0.9(6)
C4 C5 C6 C7 -1.0(6)
C5 C6 C7 C2 0.5(5)
C5 C6 C7 C8 -178.2(4)
C3 C2 C7 C6 1.9(5)
C1 C2 C7 C6 179.8(3)
C3 C2 C7 C8 -179.3(3)
C1 C2 C7 C8 -1.4(5)
C6 C7 C8 C13 -178.6(3)
C2 C7 C8 C13 2.7(5)
C6 C7 C8 C9 -0.9(5)
C2 C7 C8 C9 -179.7(3)
C13 C8 C9 C10 -4.3(6)
C7 C8 C9 C10 178.0(4)
C8 C9 C10 C11 5.6(6)
C9 C10 C11 C12 -3.4(6)
C10 C11 C12 C13 0.0(6)
C11 C12 C13 C8 1.2(6)
C11 C12 C13 C14 -178.7(4)
C9 C8 C13 C12 1.0(5)
C7 C8 C13 C12 178.7(3)
C9 C8 C13 C14 -179.1(3)
C7 C8 C13 C14 -1.4(5)
O1 C1 C14 O2 -1.4(5)
C2 C1 C14 O2 178.2(3)
O1 C1 C14 C13 -177.0(3)
C2 C1 C14 C13 2.6(5)
C15 O2 C14 C1 16.2(5)
C15 O2 C14 C13 -168.0(3)
C12 C13 C14 C1 178.6(4)
C8 C13 C14 C1 -1.3(5)
C12 C13 C14 O2 2.8(5)
C8 C13 C14 O2 -177.1(3)
C14 O2 C15 C16 4.5(4)
C14 O2 C15 S1 118.4(3)
C17 S1 C15 O2 -95.9(2)
C17 S1 C15 C16 25.0(2)
C1 O1 C16 N1 -69.0(3)
C1 O1 C16 C18 171.1(3)
C1 O1 C16 C15 51.9(3)
C17 N1 C16 O1 146.4(3)
C17 N1 C16 C18 -97.2(3)
C17 N1 C16 C15 24.3(4)
O2 C15 C16 O1 -37.7(4)
S1 C15 C16 O1 -154.5(2)
O2 C15 C16 N1 84.5(3)
S1 C15 C16 N1 -32.3(3)
O2 C15 C16 C18 -153.7(3)
S1 C15 C16 C18 89.5(3)
C16 N1 C17 C24 174.9(3)
C16 N1 C17 S1 -3.9(4)
C15 S1 C17 N1 -14.4(3)
C15 S1 C17 C24 166.7(3)
O1 C16 C18 C23 121.4(4)
N1 C16 C18 C23 1.5(5)
C15 C16 C18 C23 -119.0(4)
O1 C16 C18 C19 -59.7(4)
N1 C16 C18 C19 -179.6(3)
C15 C16 C18 C19 59.9(4)
C23 C18 C19 C20 -2.1(5)
C16 C18 C19 C20 179.0(3)
C18 C19 C20 C21 2.5(6)
C19 C20 C21 C22 -2.5(6)
C20 C21 C22 C23 2.3(7)
C21 C22 C23 C18 -2.0(7)
C19 C18 C23 C22 1.9(6)
C16 C18 C23 C22 -179.2(4)
